data_2013407
loop_
_publ_author_name
' Philip J Cox'

_publ_section_title
;
 Supramolecular structures of 2-chloro-5-methylphenol and
 4-chloro-3-methylphenol (chlorocresol)
;
_journal_issue 9
_journal_name_full 'Acta Crystallographica Section C'
_journal_page_first o533
_journal_page_last o536
_journal_paper_doi 10.1107/S0108270103012447
_journal_volume 59
_journal_year 2003
_chemical_formula_iupac 'C7 H7 Cl O'
_chemical_formula_moiety 'C7 H7 Cl O'
_chemical_formula_sum 'C7 H7 Cl O'
_chemical_formula_weight 142.58
_chemical_name_common 4-chloro-m-cresol
_chemical_name_systematic
;
 4-chloro-3-methylphenol
;
_space_group_IT_number 14
_symmetry_cell_setting monoclinic
_symmetry_space_group_name_Hall '-P 2ybc'
_symmetry_space_group_name_H-M 'P 1 21/c 1'
_atom_sites_solution_hydrogens geom
_atom_sites_solution_primary direct
_atom_sites_solution_secondary difmap
_audit_creation_method SHELXL-97
_cell_angle_alpha 90.00
_cell_angle_beta 91.152(2)
_cell_angle_gamma 90.00
_cell_formula_units_Z 8
_cell_length_a 10.6998(4)
_cell_length_b 14.2926(5)
_cell_length_c 8.7105(3)
_cell_measurement_reflns_used 36420
_cell_measurement_temperature 120(2)
_cell_measurement_theta_max 27.48
_cell_measurement_theta_min 2.91
_cell_volume 1331.81(8)
_computing_cell_refinement 'DENZO and COLLECT'
_computing_data_collection
;
DENZO (Otwinowski and Minor, 1997), COLLECT (Hooft, 1998)
;
_computing_data_reduction 'DENZO and COLLECT'
_computing_molecular_graphics 'ORTEP-3 for Windows (Farrugia, 1997)'
_computing_structure_refinement 'SHELXL97 (Sheldrick, 1997)'
_computing_structure_solution 'SIR97 (Altomare et al.,1999)'
_diffrn_ambient_temperature 120(2)
_diffrn_detector_area_resol_mean 9.091
_diffrn_measured_fraction_theta_full 0.984
_diffrn_measured_fraction_theta_max 0.984
_diffrn_measurement_device_type
;
Enraf Nonius KappaCCD area detector
;
_diffrn_measurement_method
;
\f and \w scans to fill Ewald sphere
;
_diffrn_radiation_monochromator graphite
_diffrn_radiation_source
;
Enraf Nonius FR591 rotating anode
;
_diffrn_radiation_type MoK\a
_diffrn_radiation_wavelength 0.71073
_diffrn_reflns_av_R_equivalents 0.0677
_diffrn_reflns_av_sigmaI/netI 0.0660
_diffrn_reflns_limit_h_max 13
_diffrn_reflns_limit_h_min -13
_diffrn_reflns_limit_k_max 18
_diffrn_reflns_limit_k_min -18
_diffrn_reflns_limit_l_max 11
_diffrn_reflns_limit_l_min -11
_diffrn_reflns_number 15691
_diffrn_reflns_theta_full 27.46
_diffrn_reflns_theta_max 27.46
_diffrn_reflns_theta_min 3.31
_diffrn_standards_decay_% 0
_diffrn_standards_number 0
_exptl_absorpt_coefficient_mu 0.478
_exptl_absorpt_correction_T_max 1.000
_exptl_absorpt_correction_T_min 0.982
_exptl_absorpt_correction_type multi-scan
_exptl_absorpt_process_details '(SORTAV; Blessing, 1995, 1997)'
_exptl_crystal_colour colourless
_exptl_crystal_density_diffrn 1.422
_exptl_crystal_density_method 'not measured'
_exptl_crystal_description block
_exptl_crystal_F_000 592
_exptl_crystal_size_max 0.18
_exptl_crystal_size_mid 0.14
_exptl_crystal_size_min 0.10
_refine_diff_density_max 0.339
_refine_diff_density_min -0.347
_refine_ls_extinction_method none
_refine_ls_goodness_of_fit_ref 1.029
_refine_ls_hydrogen_treatment mixed
_refine_ls_matrix_type full
_refine_ls_number_parameters 203
_refine_ls_number_reflns 3003
_refine_ls_number_restraints 2
_refine_ls_restrained_S_all 1.029
_refine_ls_R_factor_all 0.0861
_refine_ls_R_factor_gt 0.0457
_refine_ls_shift/su_max 0.000
_refine_ls_shift/su_mean 0.000
_refine_ls_structure_factor_coef Fsqd
_refine_ls_weighting_details 'calc w=1/[\s^2^(Fo^2^)+(0.0583P)^2^] where P=(Fo^2^+2Fc^2^)/3'
_refine_ls_weighting_scheme calc
_refine_ls_wR_factor_gt 0.0988
_refine_ls_wR_factor_ref 0.1132
_reflns_number_gt 2032
_reflns_number_total 3003
_reflns_threshold_expression >2\s(I)
_cod_data_source_file bm1535.cif
_cod_data_source_block II
_cod_depositor_comments
;
The following automatic conversions were performed:
'_geom_bond_publ_flag' value 'Y' changed to 'y' according to
'/home/saulius/struct/CIF-dictionaries/cif_core.dic' dictionary named
'cif_core.dic' version 2.4.1 from 2010-06-29 (6
times).

'_geom_bond_publ_flag' value 'N' changed to 'n' according to
'/home/saulius/struct/CIF-dictionaries/cif_core.dic' dictionary named
'cif_core.dic' version 2.4.1 from 2010-06-29 (26 times).

Automatic conversion script
Id: cif_fix_enum 1527 2010-12-29 10:47:43Z saulius 

The following automatic conversions were performed:

'_geom_bond_publ_flag' value 'Y' changed to 'y' according to
/home/saulius/struct/CIF-dictionaries/cif_core.dic dictionary named
'cif_core.dic' version 2.4.1 from 2010-06-29 (6
times).

'_geom_bond_publ_flag' value 'N' changed to 'n' according to
/home/saulius/struct/CIF-dictionaries/cif_core.dic dictionary named
'cif_core.dic' version 2.4.1 from 2010-06-29 (26
times).

'_geom_angle_publ_flag' value 'N' changed to 'n' according
to /home/saulius/struct/CIF-dictionaries/cif_core.dic dictionary
named 'cif_core.dic' version 2.4.1 from 2010-06-29 (44
times).

'_geom_angle_publ_flag' value 'Y' changed to 'y' according
to /home/saulius/struct/CIF-dictionaries/cif_core.dic dictionary
named 'cif_core.dic' version 2.4.1 from 2010-06-29 (6
times).

'_geom_torsion_publ_flag' value 'N' changed to 'n' according
to /home/saulius/struct/CIF-dictionaries/cif_core.dic dictionary
named 'cif_core.dic' version 2.4.1 from 2010-06-29 (20
times).

'_geom_torsion_publ_flag' value 'Y' changed to 'y' according
to /home/saulius/struct/CIF-dictionaries/cif_core.dic dictionary
named 'cif_core.dic' version 2.4.1 from 2010-06-29 (6 times).

Automatic conversion script
Id: cif_fix_values 1715 2011-07-08 13:25:40Z adriana 
;
_cod_original_sg_symbol_H-M 'P 21/c'
_cod_database_code 2013407
_cod_database_fobs_code 2013407

loop_
_symmetry_equiv_pos_as_xyz
'x, y, z'
'-x, y+1/2, -z+1/2'
'-x, -y, -z'
'x, -y+1/2, z+1/2'

loop_
_atom_site_label
_atom_site_fract_x
_atom_site_fract_y
_atom_site_fract_z
_atom_site_U_iso_or_equiv
_atom_site_adp_type
_atom_site_calc_flag
_atom_site_refinement_flags
_atom_site_occupancy
_atom_site_disorder_assembly
_atom_site_disorder_group
_atom_site_type_symbol
Cl1 0.73208(5) 0.12767(4) 0.46204(6) 0.03134(19) Uani d . 1 . . Cl
O1 0.19307(13) 0.18011(10) 0.53937(16) 0.0232(4) Uani d D 1 . . O
H1 0.170(3) 0.2119(19) 0.620(3) 0.068(10) Uiso d D 1 . . H
C1 0.32058(19) 0.16947(15) 0.5274(2) 0.0202(5) Uani d . 1 . . C
C2 0.3617(2) 0.11236(15) 0.4106(2) 0.0206(5) Uani d . 1 . . C
H2 0.299(2) 0.0829(15) 0.345(3) 0.022(6) Uiso d . 1 . . H
C3 0.4885(2) 0.09894(14) 0.3857(2) 0.0211(5) Uani d . 1 . . C
C4 0.57215(19) 0.14412(15) 0.4861(2) 0.0227(5) Uani d . 1 . . C
C5 0.5316(2) 0.20121(15) 0.6030(3) 0.0254(5) Uani d . 1 . . C
H5 0.593(2) 0.2317(16) 0.674(3) 0.031(6) Uiso d . 1 . . H
C6 0.4051(2) 0.21434(15) 0.6239(2) 0.0238(5) Uani d . 1 . . C
H6 0.379(2) 0.2513(17) 0.706(3) 0.030(6) Uiso d . 1 . . H
C7 0.5318(2) 0.03937(16) 0.2558(2) 0.0256(5) Uani d . 1 . . C
H7A 0.4593 0.0179 0.1949 0.050(8) Uiso calc R 1 . . H
H7B 0.5774 -0.0149 0.2969 0.039(7) Uiso calc R 1 . . H
H7C 0.5870 0.0760 0.1906 0.039(7) Uiso calc R 1 . . H
Cl1' 0.75758(5) -0.08351(4) 0.03907(6) 0.03047(18) Uani d . 1 . . Cl
O1' 1.08233(14) 0.22045(11) 0.26419(16) 0.0246(4) Uani d D 1 . . O
H1' 1.117(2) 0.211(2) 0.354(2) 0.061(9) Uiso d D 1 . . H
C1' 1.00649(19) 0.14708(15) 0.2160(2) 0.0215(5) Uani d . 1 . . C
C2' 0.9290(2) 0.16333(17) 0.0904(2) 0.0232(5) Uani d . 1 . . C
H2' 0.929(2) 0.2227(17) 0.044(3) 0.025(6) Uiso d . 1 . . H
C3' 0.8510(2) 0.09351(15) 0.0316(2) 0.0238(5) Uani d . 1 . . C
C4' 0.85427(19) 0.00723(16) 0.1058(2) 0.0242(5) Uani d . 1 . . C
C5' 0.9316(2) -0.00946(18) 0.2315(3) 0.0263(5) Uani d . 1 . . C
H5' 0.930(2) -0.0669(17) 0.275(3) 0.027(6) Uiso d . 1 . . H
C6' 1.0083(2) 0.06104(16) 0.2883(3) 0.0246(5) Uani d . 1 . . C
H6' 1.063(2) 0.0497(17) 0.371(3) 0.032(6) Uiso d . 1 . . H
C7' 0.7678(2) 0.11282(17) -0.1062(3) 0.0309(6) Uani d . 1 . . C
H7X 0.7784 0.0632 -0.1825 0.056(8) Uiso calc R 1 . . H
H7Y 0.7904 0.1732 -0.1511 0.043(7) Uiso calc R 1 . . H
H7Z 0.6804 0.1146 -0.0746 0.048(8) Uiso calc R 1 . . H

loop_
_atom_site_aniso_label
_atom_site_aniso_U_11
_atom_site_aniso_U_22
_atom_site_aniso_U_33
_atom_site_aniso_U_12
_atom_site_aniso_U_13
_atom_site_aniso_U_23
Cl1 0.0204(3) 0.0362(4) 0.0374(3) -0.0008(2) 0.0029(2) -0.0024(3)
O1 0.0219(8) 0.0268(9) 0.0210(8) 0.0022(7) 0.0027(7) -0.0020(7)
C1 0.0215(11) 0.0192(11) 0.0198(10) 0.0015(9) 0.0013(9) 0.0054(9)
C2 0.0223(11) 0.0203(12) 0.0192(11) -0.0016(9) -0.0027(10) 0.0025(9)
C3 0.0240(11) 0.0185(12) 0.0209(11) 0.0013(9) 0.0020(9) 0.0040(9)
C4 0.0202(11) 0.0237(12) 0.0243(11) -0.0002(9) 0.0018(9) 0.0030(9)
C5 0.0269(12) 0.0231(13) 0.0262(12) -0.0030(10) -0.0014(10) -0.0021(10)
C6 0.0282(12) 0.0223(12) 0.0210(11) 0.0022(10) 0.0019(10) -0.0033(9)
C7 0.0245(11) 0.0290(13) 0.0235(11) 0.0040(10) 0.0024(10) -0.0036(10)
Cl1' 0.0264(3) 0.0285(3) 0.0367(3) -0.0047(2) 0.0047(3) -0.0081(2)
O1' 0.0224(8) 0.0296(9) 0.0216(8) -0.0056(7) -0.0022(7) 0.0010(7)
C1' 0.0168(10) 0.0250(12) 0.0229(11) -0.0016(9) 0.0045(9) -0.0023(9)
C2' 0.0222(11) 0.0245(13) 0.0230(11) 0.0015(10) 0.0026(9) 0.0013(10)
C3' 0.0200(11) 0.0280(13) 0.0235(11) 0.0014(9) 0.0042(9) -0.0029(9)
C4' 0.0191(10) 0.0276(13) 0.0261(12) -0.0024(9) 0.0056(9) -0.0071(10)
C5' 0.0233(11) 0.0258(14) 0.0299(13) -0.0001(10) 0.0058(10) 0.0024(11)
C6' 0.0195(11) 0.0334(14) 0.0211(11) -0.0011(10) 0.0023(10) 0.0030(10)
C7' 0.0301(13) 0.0330(14) 0.0292(12) -0.0007(11) -0.0071(11) -0.0041(11)

loop_
_atom_type_symbol
_atom_type_description
_atom_type_scat_dispersion_real
_atom_type_scat_dispersion_imag
_atom_type_scat_source
C C 0.0033 0.0016 'International Tables Vol C Tables 4.2.6.8 and 6.1.1.4'
H H 0.0000 0.0000 'International Tables Vol C Tables 4.2.6.8 and 6.1.1.4'
O O 0.0106 0.0060 'International Tables Vol C Tables 4.2.6.8 and 6.1.1.4'
Cl Cl 0.1484 0.1585 'International Tables Vol C Tables 4.2.6.8 and 6.1.1.4'

loop_
_geom_angle_atom_site_label_1
_geom_angle_atom_site_label_2
_geom_angle_atom_site_label_3
_geom_angle
_geom_angle_publ_flag
C1 O1 H1 114(2) n
O1 C1 C2 116.79(18) y
O1 C1 C6 122.64(18) y
C6 C1 C2 120.6(2) n
C1 C2 C3 121.4(2) n
C1 C2 H2 117.9(12) n
C3 C2 H2 120.6(12) n
C2 C3 C4 116.92(19) n
C2 C3 C7 120.9(2) n
C4 C3 C7 122.15(19) n
C5 C4 C3 121.9(2) n
C5 C4 Cl1 119.43(17) y
C3 C4 Cl1 118.70(16) n
C4 C5 C6 120.0(2) n
C4 C5 H5 120.4(13) n
C6 C5 H5 119.5(13) n
C1 C6 C5 119.2(2) n
C1 C6 H6 121.4(14) n
C5 C6 H6 119.3(14) n
C3 C7 H7A 109.5 n
C3 C7 H7B 109.5 n
H7A C7 H7B 109.5 n
C3 C7 H7C 109.5 n
H7A C7 H7C 109.5 n
H7B C7 H7C 109.5 n
C1' O1' H1' 112.8(19) n
C2' C1' C6' 120.9(2) n
C2' C1' O1' 116.87(19) y
C6' C1' O1' 122.19(19) y
C1' C2' C3' 121.2(2) n
C1' C2' H2' 119.2(14) n
C3' C2' H2' 119.7(14) n
C2' C3' C4' 117.1(2) n
C2' C3' C7' 120.2(2) n
C4' C3' C7' 122.8(2) n
C5' C4' C3' 122.0(2) n
C5' C4' Cl1' 118.44(18) y
C3' C4' Cl1' 119.54(17) n
C4' C5' C6' 120.0(2) n
C4' C5' H5' 118.4(15) n
C6' C5' H5' 121.6(15) n
C1' C6' C5' 118.8(2) n
C1' C6' H6' 120.6(15) n
C5' C6' H6' 120.5(15) n
C3' C7' H7X 109.5 n
C3' C7' H7Y 109.5 n
H7X C7' H7Y 109.5 n
C3' C7' H7Z 109.5 n
H7X C7' H7Z 109.5 n
H7Y C7' H7Z 109.5 n

loop_
_geom_bond_atom_site_label_1
_geom_bond_atom_site_label_2
_geom_bond_site_symmetry_2
_geom_bond_distance
_geom_bond_publ_flag
Cl1 C4 . 1.744(2) y
O1 C1 . 1.379(2) y
O1 H1 . 0.877(17) n
C1 C6 . 1.380(3) n
C1 C2 . 1.383(3) n
C2 C3 . 1.392(3) n
C2 H2 . 0.97(2) n
C3 C4 . 1.397(3) n
C3 C7 . 1.497(3) y
C4 C5 . 1.382(3) n
C5 C6 . 1.383(3) n
C5 H5 . 0.99(2) n
C6 H6 . 0.94(2) n
C7 H7A . 0.9800 n
C7 H7B . 0.9800 n
C7 H7C . 0.9800 n
Cl1' C4' . 1.751(2) y
O1' C1' . 1.386(2) y
O1' H1' . 0.870(17) n
C1' C2' . 1.379(3) n
C1' C6' . 1.381(3) n
C2' C3' . 1.391(3) n
C2' H2' . 0.94(2) n
C3' C4' . 1.392(3) n
C3' C7' . 1.505(3) y
C4' C5' . 1.380(3) n
C5' C6' . 1.385(3) n
C5' H5' . 0.91(2) n
C6' H6' . 0.93(3) n
C7' H7X . 0.9800 n
C7' H7Y . 0.9800 n
C7' H7Z . 0.9800 n

loop_
_geom_hbond_atom_site_label_D
_geom_hbond_atom_site_label_H
_geom_hbond_atom_site_label_A
_geom_hbond_site_symmetry_A
_geom_hbond_distance_DH
_geom_hbond_distance_HA
_geom_hbond_distance_DA
_geom_hbond_angle_DHA
O1 H1 O1' 4_455 0.877(17) 1.854(19) 2.711(2) 165(3)
O1' H1' O1 1_655 0.870(17) 1.846(18) 2.714(2) 175(3)

loop_
_geom_torsion_atom_site_label_1
_geom_torsion_atom_site_label_2
_geom_torsion_atom_site_label_3
_geom_torsion_atom_site_label_4
_geom_torsion
_geom_torsion_publ_flag
O1 C1 C2 C3 178.17(18) n
C6 C1 C2 C3 -0.6(3) n
C1 C2 C3 C4 1.4(3) n
C1 C2 C3 C7 -178.04(19) y
C2 C3 C4 C5 -1.4(3) n
C7 C3 C4 C5 178.08(19) n
C2 C3 C4 Cl1 178.73(15) n
C7 C3 C4 Cl1 -1.8(3) y
C3 C4 C5 C6 0.5(3) n
Cl1 C4 C5 C6 -179.58(17) y
O1 C1 C6 C5 -179.01(19) n
C2 C1 C6 C5 -0.3(3) n
C4 C5 C6 C1 0.3(3) n
C6' C1' C2' C3' -0.6(3) n
O1' C1' C2' C3' 178.80(18) n
C1' C2' C3' C4' 0.5(3) n
C1' C2' C3' C7' -179.7(2) y
C2' C3' C4' C5' -0.5(3) n
C7' C3' C4' C5' 179.7(2) n
C2' C3' C4' Cl1' 179.41(15) n
C7' C3' C4' Cl1' -0.5(3) y
C3' C4' C5' C6' 0.6(3) n
Cl1' C4' C5' C6' -179.30(15) y
C2' C1' C6' C5' 0.7(3) n
O1' C1' C6' C5' -178.68(17) n
C4' C5' C6' C1' -0.6(3) n

loop_
_cod_related_entry_id
_cod_related_entry_database
_cod_related_entry_code
1 ChemSpider 21106018
